data_7014566
loop_
_publ_author_name
'Miyasaka, Hitoshi'
'Motokawa, Natsuko'
'Atsuumi, Ryo'
'Kamo, Hiromichi'
'Asai, Yuichiro'
'Yamashita, Masahiro'

_publ_section_title
;
 Tuning of the ionization potential of paddlewheel diruthenium(II, II)
 complexes with fluorine atoms on the benzoate ligands.
;
_journal_issue 3
_journal_name_full 'Dalton transactions (Cambridge, England : 2003)'
_journal_page_first 673
_journal_page_last 682
_journal_paper_doi 10.1039/c0dt00956c
_journal_volume 40
_journal_year 2011
_chemical_formula_moiety 'C36 H24 F12 O10 Ru2 '
_chemical_formula_sum 'C36 H24 F12 O10 Ru2'
_chemical_formula_weight 1046.70
_space_group_IT_number 14
_symmetry_cell_setting monoclinic
_symmetry_Int_Tables_number 14
_symmetry_space_group_name_Hall '-P 2ybc'
_symmetry_space_group_name_H-M 'P 1 21/c 1'
_cell_angle_alpha 90.0000
_cell_angle_beta 101.429(2)
_cell_angle_gamma 90.0000
_cell_formula_units_Z 2
_cell_length_a 8.7241(5)
_cell_length_b 12.0006(8)
_cell_length_c 17.9403(8)
_cell_measurement_reflns_used 4927
_cell_measurement_temperature 93.1
_cell_measurement_theta_max 27.5
_cell_measurement_theta_min 3.3
_cell_volume 1841.01(18)
_computing_cell_refinement CrystalClear
_computing_data_collection CrystalClear
_computing_data_reduction CrystalStructure
_computing_publication_material 'CrystalStructure 3.8'
_computing_structure_refinement CRYSTALS
_computing_structure_solution SIR92
_diffrn_ambient_temperature 93.1
_diffrn_detector_area_resol_mean 7.31
_diffrn_measured_fraction_theta_full 0.977
_diffrn_measured_fraction_theta_max 0.977
_diffrn_measurement_device_type 'Rigaku Saturn'
_diffrn_measurement_method \w
_diffrn_radiation_type 'Mo K\a'
_diffrn_radiation_wavelength 0.71070
_diffrn_reflns_av_R_equivalents 0.027
_diffrn_reflns_limit_h_max 9
_diffrn_reflns_limit_h_min -11
_diffrn_reflns_limit_k_max 15
_diffrn_reflns_limit_k_min -15
_diffrn_reflns_limit_l_max 23
_diffrn_reflns_limit_l_min -23
_diffrn_reflns_number 11977
_diffrn_reflns_theta_full 27.50
_diffrn_reflns_theta_max 27.50
_exptl_absorpt_coefficient_mu 0.940
_exptl_absorpt_correction_T_max 0.928
_exptl_absorpt_correction_T_min 0.626
_exptl_absorpt_correction_type multi-scan
_exptl_absorpt_process_details 'Jacobson, R. (1998) Private communication'
_exptl_crystal_colour brown
_exptl_crystal_density_diffrn 1.888
_exptl_crystal_density_method 'not measured'
_exptl_crystal_description plate
_exptl_crystal_F_000 1032.00
_exptl_crystal_size_max 0.20
_exptl_crystal_size_mid 0.10
_exptl_crystal_size_min 0.08
_refine_diff_density_max 1.31
_refine_diff_density_min -0.83
_refine_ls_extinction_method none
_refine_ls_goodness_of_fit_ref 1.027
_refine_ls_hydrogen_treatment constr
_refine_ls_number_parameters 283
_refine_ls_number_reflns 4135
_refine_ls_R_factor_gt 0.0267
_refine_ls_shift/su_max 0.0000
_refine_ls_structure_factor_coef Fsqd
_refine_ls_weighting_details 'w = 1/[0.0002Fo^2^ + 1.0000\s(Fo^2^)]/(4Fo^2^)'
_refine_ls_weighting_scheme calc
_refine_ls_wR_factor_ref 0.0655
_reflns_number_gt 3104
_reflns_number_total 4135
_reflns_threshold_expression F^2^>2.0\s(F^2^)
_cod_data_source_file C0DT00956C.TXT
_cod_data_source_block Ru2-246F3PhCO2
_cod_original_formula_sum 'C36 H24 F12 O10 Ru2 '
_cod_database_code 7014566

loop_
_symmetry_equiv_pos_site_id
_symmetry_equiv_pos_as_xyz
1 +X,+Y,+Z
2 -X,1/2+Y,1/2-Z
3 -X,-Y,-Z
4 +X,1/2-Y,1/2+Z

loop_
_atom_site_label
_atom_site_type_symbol
_atom_site_fract_x
_atom_site_fract_y
_atom_site_fract_z
_atom_site_U_iso_or_equiv
_atom_site_adp_type
_atom_site_occupancy
_atom_site_symmetry_multiplicity
_atom_site_calc_flag
_atom_site_refinement_flags
_atom_site_disorder_assembly
_atom_site_disorder_group
Ru(1) Ru 0.38832(2) 0.52187(2) 0.020270(10) 0.01269(5) Uani 1.00 1 d . . .
F(1) F 0.35043(19) 0.26432(13) -0.22021(9) 0.0420(4) Uani 1.00 1 d . . .
F(2) F -0.0391(2) 0.37361(14) -0.42485(9) 0.0422(4) Uani 1.00 1 d . . .
F(3) F 0.11437(16) 0.61635(11) -0.21986(8) 0.0236(3) Uani 1.00 1 d . . .
F(4) F 0.6506(2) 0.20467(16) 0.16807(11) 0.0665(6) Uani 1.00 1 d . . .
F(5) F 0.40027(19) -0.14258(13) 0.14525(10) 0.0435(5) Uani 1.00 1 d . . .
F(6) F 0.2571(2) 0.12922(13) -0.04225(9) 0.0445(5) Uani 1.00 1 d . . .
O(1) O 0.26135(18) 0.49434(13) -0.08807(9) 0.0168(4) Uani 1.00 1 d . . .
O(2) O 0.48220(17) 0.45192(13) -0.12920(9) 0.0172(4) Uani 1.00 1 d . . .
O(3) O 0.36210(17) 0.35637(13) 0.04764(9) 0.0166(4) Uani 1.00 1 d . . .
O(4) O 0.58375(17) 0.31290(13) 0.00767(9) 0.0169(4) Uani 1.00 1 d . . .
O(5) O 0.15597(17) 0.55475(13) 0.05656(9) 0.0166(4) Uani 1.00 1 d . . .
C(1) C 0.3356(2) 0.46476(19) -0.13865(13) 0.0164(5) Uani 1.00 1 d . . .
C(2) C 0.2383(2) 0.4416(2) -0.21580(12) 0.0169(5) Uani 1.00 1 d . . .
C(3) C 0.2475(2) 0.3420(2) -0.25402(14) 0.0240(6) Uani 1.00 1 d . . .
C(4) C 0.1569(3) 0.3159(2) -0.32351(15) 0.0277(7) Uani 1.00 1 d . . .
C(5) C 0.0517(3) 0.3951(2) -0.35602(14) 0.0262(6) Uani 1.00 1 d . . .
C(6) C 0.0323(2) 0.4969(2) -0.32250(14) 0.0222(6) Uani 1.00 1 d . . .
C(7) C 0.1284(2) 0.51694(19) -0.25281(13) 0.0165(5) Uani 1.00 1 d . . .
C(8) C 0.4671(2) 0.28922(19) 0.03672(12) 0.0160(5) Uani 1.00 1 d . . .
C(9) C 0.4533(2) 0.17149(19) 0.06289(13) 0.0179(6) Uani 1.00 1 d . . .
C(10) C 0.5447(3) 0.1332(2) 0.12918(16) 0.0336(7) Uani 1.00 1 d . . .
C(11) C 0.5305(3) 0.0284(2) 0.15857(17) 0.0417(8) Uani 1.00 1 d . . .
C(12) C 0.4192(3) -0.0397(2) 0.11756(17) 0.0291(7) Uani 1.00 1 d . . .
C(13) C 0.3270(3) -0.0107(2) 0.05008(16) 0.0273(7) Uani 1.00 1 d . . .
C(14) C 0.3470(2) 0.0962(2) 0.02468(14) 0.0227(6) Uani 1.00 1 d . . .
C(15) C 0.0655(2) 0.6544(2) 0.03114(14) 0.0225(6) Uani 1.00 1 d . . .
C(16) C 0.0469(3) 0.7163(2) 0.10367(16) 0.0317(7) Uani 1.00 1 d . . .
C(17) C 0.1477(3) 0.6509(2) 0.16805(15) 0.0292(7) Uani 1.00 1 d . . .
C(18) C 0.1450(2) 0.5355(2) 0.13502(13) 0.0206(6) Uani 1.00 1 d . . .
H(1) H 0.1666 0.2523 -0.3467 0.032 Uiso 1.00 1 c R . .
H(2) H -0.0420 0.5526 -0.3495 0.026 Uiso 1.00 1 c R . .
H(3) H 0.5930 0.0138 0.2032 0.046 Uiso 1.00 1 c R . .
H(4) H 0.2510 -0.0575 0.0210 0.032 Uiso 1.00 1 c R . .
H(5) H 0.1249 0.6974 -0.0002 0.027 Uiso 1.00 1 c R . .
H(6) H -0.0379 0.6347 0.0022 0.027 Uiso 1.00 1 c R . .
H(7) H -0.0672 0.7073 0.1083 0.039 Uiso 1.00 1 c R . .
H(8) H 0.0748 0.7910 0.1002 0.039 Uiso 1.00 1 c R . .
H(9) H 0.1071 0.6541 0.2151 0.035 Uiso 1.00 1 c R . .
H(10) H 0.2597 0.6786 0.1760 0.036 Uiso 1.00 1 c R . .
H(11) H 0.0437 0.4918 0.1361 0.025 Uiso 1.00 1 c R . .
H(12) H 0.2317 0.4869 0.1599 0.026 Uiso 1.00 1 c R . .

loop_
_atom_site_aniso_label
_atom_site_aniso_U_11
_atom_site_aniso_U_22
_atom_site_aniso_U_33
_atom_site_aniso_U_12
_atom_site_aniso_U_13
_atom_site_aniso_U_23
Ru(1) 0.01011(10) 0.01640(11) 0.01180(10) -0.00021(7) 0.00276(7) 0.00027(7)
F(1) 0.0490(10) 0.0306(9) 0.0364(9) 0.0213(7) -0.0159(7) -0.0093(7)
F(2) 0.0532(10) 0.0377(9) 0.0246(8) 0.0006(8) -0.0189(7) -0.0087(7)
F(3) 0.0278(7) 0.0189(7) 0.0223(7) 0.0016(5) 0.0008(5) -0.0022(5)
F(4) 0.0759(14) 0.0528(12) 0.0497(12) -0.0404(10) -0.0389(10) 0.0244(9)
F(5) 0.0380(9) 0.0250(8) 0.0639(12) -0.0044(7) 0.0013(8) 0.0228(8)
F(6) 0.0512(10) 0.0338(9) 0.0354(9) -0.0154(8) -0.0232(8) 0.0088(7)
O(1) 0.0114(7) 0.0260(9) 0.0125(7) 0.0008(6) 0.0006(6) -0.0018(6)
O(2) 0.0122(7) 0.0251(9) 0.0141(8) 0.0024(6) 0.0024(6) -0.0008(6)
O(3) 0.0134(7) 0.0172(8) 0.0195(8) -0.0013(6) 0.0043(6) 0.0029(6)
O(4) 0.0148(8) 0.0180(8) 0.0188(8) -0.0002(6) 0.0053(6) 0.0007(6)
O(5) 0.0134(7) 0.0226(8) 0.0147(7) 0.0030(6) 0.0048(6) 0.0019(6)
C(1) 0.0163(11) 0.0180(12) 0.0142(11) -0.0027(9) 0.0014(8) 0.0011(9)
C(2) 0.0146(11) 0.0227(12) 0.0135(11) -0.0015(9) 0.0029(8) 0.0001(9)
C(3) 0.0235(12) 0.0225(13) 0.0236(13) 0.0045(10) -0.0010(10) -0.0001(10)
C(4) 0.0341(14) 0.0242(14) 0.0224(13) 0.0016(11) -0.0000(11) -0.0067(10)
C(5) 0.0278(14) 0.0316(14) 0.0154(11) -0.0046(11) -0.0046(10) -0.0031(10)
C(6) 0.0227(13) 0.0234(13) 0.0179(12) 0.0010(10) -0.0022(9) 0.0035(9)
C(7) 0.0173(11) 0.0151(11) 0.0173(11) -0.0014(9) 0.0042(9) -0.0005(9)
C(8) 0.0163(11) 0.0179(11) 0.0129(11) -0.0015(9) 0.0009(8) 0.0008(9)
C(9) 0.0160(11) 0.0186(12) 0.0196(12) 0.0002(9) 0.0050(9) 0.0021(9)
C(10) 0.0310(15) 0.0316(16) 0.0317(15) -0.0132(12) -0.0096(11) 0.0101(12)
C(11) 0.0379(17) 0.0354(17) 0.0408(17) -0.0114(13) -0.0187(13) 0.0222(14)
C(12) 0.0264(13) 0.0200(14) 0.0407(16) -0.0002(10) 0.0064(11) 0.0132(11)
C(13) 0.0244(13) 0.0220(13) 0.0338(15) -0.0056(10) 0.0015(11) -0.0002(11)
C(14) 0.0226(12) 0.0238(13) 0.0196(12) -0.0017(10) -0.0008(9) 0.0034(9)
C(15) 0.0165(12) 0.0241(13) 0.0263(13) 0.0060(10) 0.0029(10) 0.0048(10)
C(16) 0.0338(15) 0.0202(13) 0.0441(17) 0.0011(11) 0.0154(12) -0.0059(12)
C(17) 0.0299(14) 0.0355(15) 0.0238(13) -0.0080(12) 0.0096(11) -0.0099(11)
C(18) 0.0162(11) 0.0308(14) 0.0159(11) -0.0006(10) 0.0060(9) 0.0041(10)

loop_
_atom_type_symbol
_atom_type_description
_atom_type_scat_dispersion_real
_atom_type_scat_dispersion_imag
_atom_type_scat_source
C C 0.003 0.002
;
International Tables for Crystallography
(1992, Vol. C, Tables 4.2.6.8 and 6.1.1.4)
;
H H 0.000 0.000
;
International Tables for Crystallography
(1992, Vol. C, Table 6.1.1.4)
;
O O 0.011 0.006
;
International Tables for Crystallography
(1992, Vol. C, Tables 4.2.6.8 and 6.1.1.4)
;
Ru Ru -1.259 0.836
;
International Tables for Crystallography
(1992, Vol. C, Tables 4.2.6.8 and 6.1.1.4)
;
F F 0.017 0.010
;
International Tables for Crystallography
(1992, Vol. C, Tables 4.2.6.8 and 6.1.1.4)
;

loop_
_geom_angle_atom_site_label_1
_geom_angle_atom_site_label_2
_geom_angle_atom_site_label_3
_geom_angle
_geom_angle_publ_flag
_geom_angle_site_symmetry_1
_geom_angle_site_symmetry_2
_geom_angle_site_symmetry_3
Ru(1) Ru(1) O(1) 89.76(4) yes 3_665 . .
Ru(1) Ru(1) O(2) 89.72(4) yes 3_665 . 3_665
Ru(1) Ru(1) O(3) 89.79(4) yes 3_665 . .
Ru(1) Ru(1) O(4) 89.67(4) yes 3_665 . 3_665
Ru(1) Ru(1) O(5) 175.91(3) yes 3_665 . .
O(1) Ru(1) O(2) 179.35(6) yes . . 3_665
O(1) Ru(1) O(3) 90.34(6) yes . . .
O(1) Ru(1) O(4) 89.56(6) yes . . 3_665
O(1) Ru(1) O(5) 87.42(6) yes . . .
O(2) Ru(1) O(3) 89.27(5) yes 3_665 . .
O(2) Ru(1) O(4) 90.84(5) yes 3_665 . 3_665
O(2) Ru(1) O(5) 93.07(5) yes 3_665 . .
O(3) Ru(1) O(4) 179.45(6) yes . . 3_665
O(3) Ru(1) O(5) 87.25(5) yes . . .
O(4) Ru(1) O(5) 93.28(5) yes 3_665 . .
Ru(1) O(1) C(1) 117.68(13) yes . . .
Ru(1) O(2) C(1) 117.00(14) yes 3_665 . .
Ru(1) O(3) C(8) 117.22(14) yes . . .
Ru(1) O(4) C(8) 117.25(14) yes 3_665 . .
Ru(1) O(5) C(15) 120.63(13) yes . . .
Ru(1) O(5) C(18) 118.89(12) yes . . .
C(15) O(5) C(18) 107.42(17) yes . . .
O(1) C(1) O(2) 125.82(19) yes . . .
O(1) C(1) C(2) 115.92(19) yes . . .
O(2) C(1) C(2) 118.3(2) yes . . .
C(1) C(2) C(3) 122.52(19) yes . . .
C(1) C(2) C(7) 122.2(2) yes . . .
C(3) C(2) C(7) 115.28(19) yes . . .
F(1) C(3) C(2) 118.07(19) yes . . .
F(1) C(3) C(4) 117.5(2) yes . . .
C(2) C(3) C(4) 124.4(2) yes . . .
C(3) C(4) C(5) 116.4(2) yes . . .
F(2) C(5) C(4) 118.6(2) yes . . .
F(2) C(5) C(6) 117.7(2) yes . . .
C(4) C(5) C(6) 123.8(2) yes . . .
C(5) C(6) C(7) 116.2(2) yes . . .
F(3) C(7) C(2) 118.76(18) yes . . .
F(3) C(7) C(6) 117.33(19) yes . . .
C(2) C(7) C(6) 123.9(2) yes . . .
O(3) C(8) O(4) 126.0(2) yes . . .
O(3) C(8) C(9) 116.5(2) yes . . .
O(4) C(8) C(9) 117.5(2) yes . . .
C(8) C(9) C(10) 121.1(2) yes . . .
C(8) C(9) C(14) 123.37(19) yes . . .
C(10) C(9) C(14) 115.5(2) yes . . .
F(4) C(10) C(9) 117.1(2) yes . . .
F(4) C(10) C(11) 119.1(2) yes . . .
C(9) C(10) C(11) 123.7(2) yes . . .
C(10) C(11) C(12) 116.6(2) yes . . .
F(5) C(12) C(11) 118.3(2) yes . . .
F(5) C(12) C(13) 117.8(2) yes . . .
C(11) C(12) C(13) 123.9(2) yes . . .
C(12) C(13) C(14) 116.1(2) yes . . .
F(6) C(14) C(9) 117.6(2) yes . . .
F(6) C(14) C(13) 118.3(2) yes . . .
C(9) C(14) C(13) 124.1(2) yes . . .
O(5) C(15) C(16) 105.88(18) yes . . .
C(15) C(16) C(17) 104.6(2) yes . . .
C(16) C(17) C(18) 102.32(19) yes . . .
O(5) C(18) C(17) 103.72(19) yes . . .
C(3) C(4) H(1) 122.2 no . . .
C(5) C(4) H(1) 121.3 no . . .
C(5) C(6) H(2) 120.5 no . . .
C(7) C(6) H(2) 123.2 no . . .
C(10) C(11) H(3) 115.9 no . . .
C(12) C(11) H(3) 127.4 no . . .
C(12) C(13) H(4) 124.6 no . . .
C(14) C(13) H(4) 119.3 no . . .
O(5) C(15) H(5) 107.2 no . . .
O(5) C(15) H(6) 110.7 no . . .
C(16) C(15) H(5) 112.9 no . . .
C(16) C(15) H(6) 109.0 no . . .
H(5) C(15) H(6) 111.0 no . . .
C(15) C(16) H(7) 106.6 no . . .
C(15) C(16) H(8) 109.5 no . . .
C(17) C(16) H(7) 108.1 no . . .
C(17) C(16) H(8) 115.2 no . . .
H(7) C(16) H(8) 112.2 no . . .
C(16) C(17) H(9) 112.4 no . . .
C(16) C(17) H(10) 109.5 no . . .
C(18) C(17) H(9) 113.3 no . . .
C(18) C(17) H(10) 107.2 no . . .
H(9) C(17) H(10) 111.6 no . . .
O(5) C(18) H(11) 108.8 no . . .
O(5) C(18) H(12) 109.9 no . . .
C(17) C(18) H(11) 114.0 no . . .
C(17) C(18) H(12) 114.5 no . . .
H(11) C(18) H(12) 105.8 no . . .

loop_
_geom_bond_atom_site_label_1
_geom_bond_atom_site_label_2
_geom_bond_distance
_geom_bond_publ_flag
_geom_bond_site_symmetry_1
_geom_bond_site_symmetry_2
Ru(1) Ru(1) 2.2723(2) yes . 3_665
Ru(1) O(1) 2.0641(14) yes . .
Ru(1) O(2) 2.0783(14) yes . 3_665
Ru(1) O(3) 2.0694(15) yes . .
Ru(1) O(4) 2.0714(15) yes . 3_665
Ru(1) O(5) 2.2829(16) yes . .
F(1) C(3) 1.352(2) yes . .
F(2) C(5) 1.353(2) yes . .
F(3) C(7) 1.348(2) yes . .
F(4) C(10) 1.349(3) yes . .
F(5) C(12) 1.353(3) yes . .
F(6) C(14) 1.357(2) yes . .
O(1) C(1) 1.266(3) yes . .
O(2) C(1) 1.266(2) yes . .
O(3) C(8) 1.264(2) yes . .
O(4) C(8) 1.264(2) yes . .
O(5) C(15) 1.456(2) yes . .
O(5) C(18) 1.448(2) yes . .
C(1) C(2) 1.499(2) yes . .
C(2) C(3) 1.389(3) yes . .
C(2) C(7) 1.387(3) yes . .
C(3) C(4) 1.374(3) yes . .
C(4) C(5) 1.369(3) yes . .
C(5) C(6) 1.387(3) yes . .
C(6) C(7) 1.381(3) yes . .
C(8) C(9) 1.501(3) yes . .
C(9) C(10) 1.373(3) yes . .
C(9) C(14) 1.376(3) yes . .
C(10) C(11) 1.379(4) yes . .
C(11) C(12) 1.367(3) yes . .
C(12) C(13) 1.360(3) yes . .
C(13) C(14) 1.384(3) yes . .
C(15) C(16) 1.534(3) yes . .
C(16) C(17) 1.523(3) yes . .
C(17) C(18) 1.505(3) yes . .
C(4) H(1) 0.881 no . .
C(6) H(2) 0.988 no . .
C(11) H(3) 0.893 no . .
C(13) H(4) 0.943 no . .
C(15) H(5) 0.983 no . .
C(15) H(6) 0.977 no . .
C(16) H(7) 1.020 no . .
C(16) H(8) 0.935 no . .
C(17) H(9) 0.979 no . .
C(17) H(10) 1.015 no . .
C(18) H(11) 1.031 no . .
C(18) H(12) 0.989 no . .

loop_
_geom_contact_atom_site_label_1
_geom_contact_atom_site_label_2
_geom_contact_distance
_geom_contact_publ_flag
_geom_contact_site_symmetry_1
_geom_contact_site_symmetry_2
F(1) F(5) 2.741(2) ? . 3_655
F(2) F(4) 3.575(2) ? . 4_454
F(2) F(6) 3.596(2) ? . 2_554
F(2) C(13) 3.324(2) ? . 2_554
F(2) C(15) 3.230(3) ? . 2_544
F(3) C(4) 3.559(3) ? . 2_554
F(3) C(17) 3.487(3) ? . 4_564
F(3) C(18) 3.482(2) ? . 3_565
F(4) F(2) 3.575(2) ? . 4_655
F(4) C(17) 3.179(3) ? . 2_645
F(5) F(1) 2.741(2) ? . 3_655
F(5) O(4) 3.446(2) ? . 3_655
F(5) C(16) 3.467(3) ? . 1_545
F(5) C(17) 3.394(3) ? . 1_545
F(6) F(2) 3.596(2) ? . 2_544
F(6) C(6) 3.515(2) ? . 2_544
F(6) C(11) 3.591(3) ? . 3_655
F(6) C(12) 3.530(3) ? . 3_655
F(6) C(16) 3.245(3) ? . 3_565
O(1) C(18) 3.496(2) ? . 3_565
O(4) F(5) 3.446(2) ? . 3_655
O(5) O(5) 3.3260(19) ? . 3_565
O(5) C(15) 3.363(2) ? . 3_565
C(3) C(11) 3.536(4) ? . 4_554
C(4) F(3) 3.559(3) ? . 2_544
C(4) C(9) 3.599(3) ? . 4_554
C(5) C(13) 3.483(4) ? . 4_554
C(6) F(6) 3.515(2) ? . 2_554
C(7) C(18) 3.542(3) ? . 3_565
C(9) C(4) 3.599(3) ? . 4_555
C(11) F(6) 3.591(3) ? . 3_655
C(11) C(3) 3.536(4) ? . 4_555
C(12) F(6) 3.530(3) ? . 3_655
C(13) F(2) 3.324(2) ? . 2_544
C(13) C(5) 3.483(4) ? . 4_555
C(13) C(14) 3.529(3) ? . 3_655
C(14) C(13) 3.529(3) ? . 3_655
C(15) F(2) 3.230(3) ? . 2_554
C(15) O(5) 3.363(2) ? . 3_565
C(16) F(5) 3.467(3) ? . 1_565
C(16) F(6) 3.245(3) ? . 3_565
C(17) F(3) 3.487(3) ? . 4_565
C(17) F(4) 3.179(3) ? . 2_655
C(17) F(5) 3.394(3) ? . 1_565
C(18) F(3) 3.482(2) ? . 3_565
C(18) O(1) 3.496(2) ? . 3_565
C(18) C(7) 3.542(3) ? . 3_565
Ru(1) H(6) 3.542 ? . 3_565
F(1) H(3) 3.378 ? . 3_655
F(1) H(7) 3.496 ? . 3_565
F(2) H(4) 2.411 ? . 2_554
F(2) H(5) 2.538 ? . 2_544
F(2) H(6) 3.312 ? . 2_544
F(2) H(8) 3.253 ? . 2_544
F(3) H(1) 3.354 ? . 2_554
F(3) H(8) 3.367 ? . 4_564
F(3) H(9) 2.988 ? . 4_564
F(3) H(10) 3.477 ? . 4_564
F(3) H(11) 2.581 ? . 3_565
F(4) H(9) 2.733 ? . 2_645
F(4) H(10) 2.769 ? . 2_645
F(5) H(8) 2.906 ? . 1_545
F(5) H(10) 2.585 ? . 1_545
F(6) H(2) 2.588 ? . 2_544
F(6) H(6) 3.570 ? . 3_565
F(6) H(7) 2.687 ? . 3_565
F(6) H(8) 3.031 ? . 3_565
O(1) H(6) 3.124 ? . 3_565
O(1) H(7) 2.935 ? . 3_565
O(1) H(11) 2.635 ? . 3_565
O(2) H(3) 3.361 ? . 4_554
O(3) H(1) 3.080 ? . 4_555
O(3) H(6) 2.794 ? . 3_565
O(3) H(7) 3.489 ? . 3_565
O(4) H(4) 3.469 ? . 3_655
O(5) H(6) 2.628 ? . 3_565
O(5) H(11) 3.593 ? . 3_565
C(1) H(7) 3.248 ? . 3_565
C(1) H(11) 3.359 ? . 3_565
C(2) H(7) 3.207 ? . 3_565
C(2) H(9) 3.227 ? . 3_565
C(2) H(11) 3.182 ? . 3_565
C(3) H(7) 3.361 ? . 3_565
C(3) H(9) 3.304 ? . 3_565
C(4) H(9) 3.315 ? . 3_565
C(5) H(4) 3.599 ? . 2_554
C(5) H(9) 3.169 ? . 3_565
C(6) H(8) 2.957 ? . 4_564
C(6) H(9) 3.067 ? . 3_565
C(6) H(11) 3.538 ? . 3_565
C(7) H(8) 3.464 ? . 4_564
C(7) H(9) 3.073 ? . 3_565
C(7) H(11) 2.809 ? . 3_565
C(9) H(1) 3.367 ? . 4_555
C(9) H(4) 3.512 ? . 3_655
C(11) H(12) 3.533 ? . 2_645
C(12) H(8) 3.589 ? . 1_545
C(13) H(8) 3.477 ? . 1_545
C(14) H(1) 3.543 ? . 4_555
C(15) H(6) 3.521 ? . 3_565
C(15) H(11) 3.444 ? . 3_565
C(16) H(2) 3.043 ? . 4_565
C(17) H(3) 3.330 ? . 2_655
C(18) H(1) 3.471 ? . 4_555
C(18) H(3) 3.329 ? . 2_655
C(18) H(6) 3.192 ? . 3_565
H(1) F(3) 3.354 ? . 2_544
H(1) O(3) 3.080 ? . 4_554
H(1) C(9) 3.367 ? . 4_554
H(1) C(14) 3.543 ? . 4_554
H(1) C(18) 3.471 ? . 4_554
H(1) H(5) 3.417 ? . 2_544
H(1) H(6) 3.129 ? . 2_544
H(1) H(11) 3.113 ? . 4_554
H(1) H(12) 2.924 ? . 4_554
H(2) F(6) 2.588 ? . 2_554
H(2) C(16) 3.043 ? . 4_564
H(2) H(3) 3.586 ? . 4_454
H(2) H(4) 3.509 ? . 2_554
H(2) H(7) 2.976 ? . 4_564
H(2) H(8) 2.396 ? . 4_564
H(2) H(9) 3.582 ? . 3_565
H(3) F(1) 3.378 ? . 3_655
H(3) O(2) 3.361 ? . 4_555
H(3) C(17) 3.330 ? . 2_645
H(3) C(18) 3.329 ? . 2_645
H(3) H(2) 3.586 ? . 4_655
H(3) H(9) 3.210 ? . 2_645
H(3) H(10) 3.025 ? . 2_645
H(3) H(12) 2.643 ? . 2_645
H(4) F(2) 2.411 ? . 2_544
H(4) O(4) 3.469 ? . 3_655
H(4) C(5) 3.599 ? . 2_544
H(4) C(9) 3.512 ? . 3_655
H(4) H(2) 3.509 ? . 2_544
H(4) H(5) 3.137 ? . 1_545
H(4) H(8) 2.925 ? . 1_545
H(5) F(2) 2.538 ? . 2_554
H(5) H(1) 3.417 ? . 2_554
H(5) H(4) 3.137 ? . 1_565
H(5) H(11) 3.441 ? . 3_565
H(6) Ru(1) 3.542 ? . 3_565
H(6) F(2) 3.312 ? . 2_554
H(6) F(6) 3.570 ? . 3_565
H(6) O(1) 3.124 ? . 3_565
H(6) O(3) 2.794 ? . 3_565
H(6) O(5) 2.628 ? . 3_565
H(6) C(15) 3.521 ? . 3_565
H(6) C(18) 3.192 ? . 3_565
H(6) H(1) 3.129 ? . 2_554
H(6) H(6) 3.303 ? . 3_565
H(6) H(11) 2.900 ? . 3_565
H(6) H(12) 3.390 ? . 3_565
H(7) F(1) 3.496 ? . 3_565
H(7) F(6) 2.687 ? . 3_565
H(7) O(1) 2.935 ? . 3_565
H(7) O(3) 3.489 ? . 3_565
H(7) C(1) 3.248 ? . 3_565
H(7) C(2) 3.207 ? . 3_565
H(7) C(3) 3.361 ? . 3_565
H(7) H(2) 2.976 ? . 4_565
H(8) F(2) 3.253 ? . 2_554
H(8) F(3) 3.367 ? . 4_565
H(8) F(5) 2.906 ? . 1_565
H(8) F(6) 3.031 ? . 3_565
H(8) C(6) 2.957 ? . 4_565
H(8) C(7) 3.464 ? . 4_565
H(8) C(12) 3.589 ? . 1_565
H(8) C(13) 3.477 ? . 1_565
H(8) H(2) 2.396 ? . 4_565
H(8) H(4) 2.925 ? . 1_565
H(9) F(3) 2.988 ? . 4_565
H(9) F(4) 2.733 ? . 2_655
H(9) C(2) 3.227 ? . 3_565
H(9) C(3) 3.304 ? . 3_565
H(9) C(4) 3.315 ? . 3_565
H(9) C(5) 3.169 ? . 3_565
H(9) C(6) 3.067 ? . 3_565
H(9) C(7) 3.073 ? . 3_565
H(9) H(2) 3.582 ? . 3_565
H(9) H(3) 3.210 ? . 2_655
H(10) F(3) 3.477 ? . 4_565
H(10) F(4) 2.769 ? . 2_655
H(10) F(5) 2.585 ? . 1_565
H(10) H(3) 3.025 ? . 2_655
H(11) F(3) 2.581 ? . 3_565
H(11) O(1) 2.635 ? . 3_565
H(11) O(5) 3.593 ? . 3_565
H(11) C(1) 3.359 ? . 3_565
H(11) C(2) 3.182 ? . 3_565
H(11) C(6) 3.538 ? . 3_565
H(11) C(7) 2.809 ? . 3_565
H(11) C(15) 3.444 ? . 3_565
H(11) H(1) 3.113 ? . 4_555
H(11) H(5) 3.441 ? . 3_565
H(11) H(6) 2.900 ? . 3_565
H(12) C(11) 3.533 ? . 2_655
H(12) H(1) 2.924 ? . 4_555
H(12) H(3) 2.643 ? . 2_655
H(12) H(6) 3.390 ? . 3_565
